data_1010719
loop_
_publ_author_name
'Schmidt, J'

_publ_section_title
;
Die Nichtexistenz eines hoeheren Nickelcarbids
;
_journal_coden_ASTM ZAACAB
_journal_name_full
;
Zeitschrift fuer Anorganische und Allgemeine Chemie
;
_journal_page_first 85
_journal_page_last 98
_journal_paper_doi 10.1002/zaac.19332160113
_journal_volume 216
_journal_year 1933
_chemical_formula_structural 'Ni C'
_chemical_formula_sum 'C Ni'
_chemical_name_systematic 'Nickel carbide (1/1)'
_cod_original_formula_sum 'Ni C'
_cod_database_code 1010719

loop_
_atom_site_label
_atom_site_fract_x
_atom_site_fract_y
_atom_site_fract_z
? ? ? ?
